data_4120102
loop_
_publ_author_name
'Witold M. Bloch'
'Ravichandar Babarao'
'Matthew R. Hill'
'Christian J. Doonan'
'Christopher J. Sumby'

_publ_contact_author_address
;School of Chemistry & Physics
The University of Adelaide
Adelaide
SA 5005
Australia
;
_publ_contact_author_email christopher.sumby@adelaide.edu.au
_publ_contact_author_fax '+61 8 83134358'
_publ_contact_author_name 'Christopher Sumby'
_publ_contact_author_phone '+61 8 83137406'
_publ_section_title
;
 Post-synthetic Structural Processing in a Metal-Organic Framework
 Material as a Mechanism for Exceptional CO2/N2 Selectivity
;
_journal_name_full 'Journal of the American Chemical Society'
_journal_page_first 10441
_journal_page_last 10448
_journal_paper_doi 10.1021/ja4032049
_journal_volume 135
_journal_year 2013
_chemical_formula_sum 'C21 H16 Cu N4 O5'
_chemical_formula_weight 467.92
_chemical_name_systematic
; 
 ? 
;
_space_group_IT_number 62
_symmetry_cell_setting orthorhombic
_symmetry_space_group_name_Hall '-P 2ac 2n'
_symmetry_space_group_name_H-M 'P n m a'
_atom_sites_solution_hydrogens geom
_atom_sites_solution_primary direct
_atom_sites_solution_secondary difmap
_audit_creation_method SHELXL-97
_cell_angle_alpha 90.00
_cell_angle_beta 90.00
_cell_angle_gamma 90.00
_cell_formula_units_Z 4
_cell_length_a 8.800(3)
_cell_length_b 20.734(2)
_cell_length_c 13.110(5)
_cell_measurement_reflns_used 1244
_cell_measurement_temperature 150(2)
_cell_measurement_theta_max 29.3613
_cell_measurement_theta_min 2.7821
_cell_volume 2392.0(12)
_computing_cell_refinement
;
CrysAlisPro, Agilent Technologies,
Version 1.171.35.21 (release 20-01-2012 CrysAlis171 .NET)
(compiled Jan 23 2012,18:06:46)
;
_computing_data_collection
;
CrysAlisPro, Agilent Technologies,
Version 1.171.35.21 (release 20-01-2012 CrysAlis171 .NET)
(compiled Jan 23 2012,18:06:46)
;
_computing_data_reduction
;
CrysAlisPro, Agilent Technologies,
Version 1.171.35.21 (release 20-01-2012 CrysAlis171 .NET)
(compiled Jan 23 2012,18:06:46)
;
_computing_molecular_graphics 'X-Seed (Barbour, 2003)'
_computing_publication_material 'CIFTAB (Sheldrick)'
_computing_structure_refinement 'SHELXL-97 (Sheldrick, 1997)'
_computing_structure_solution 'SHELXS-97 (Sheldrick, 1990)'
_diffrn_ambient_temperature 150(2)
_diffrn_detector_area_resol_mean 16.1695
_diffrn_measured_fraction_theta_full 0.997
_diffrn_measured_fraction_theta_max 0.997
_diffrn_measurement_details
;
  1 omega  -21.00   14.00   1.0000  150.0000
omega____ theta____ kappa____ phi______ frames
    -      -19.9401  -99.0000  120.0000 35

  2 omega  -89.00    5.00   1.0000  150.0000
omega____ theta____ kappa____ phi______ frames
    -      -19.9401  -37.0000  -30.0000 94

  3 omega  -36.00   -6.00   1.0000  150.0000
omega____ theta____ kappa____ phi______ frames
    -      -19.9401  -19.0000 -180.0000 30

  4 omega  -98.00  -34.00   1.0000  150.0000
omega____ theta____ kappa____ phi______ frames
    -      -19.9401 -179.0000    0.0000 64

  5 omega  -91.00  -66.00   1.0000  150.0000
omega____ theta____ kappa____ phi______ frames
    -      -19.9401  -77.0000 -120.0000 25

  6 omega  -52.00   51.00   1.0000  150.0000
omega____ theta____ kappa____ phi______ frames
    -      -19.9401   77.0000  -60.0000 103

;
_diffrn_measurement_device_type 'Xcalibur, Eos'
_diffrn_measurement_method '\w scans'
_diffrn_radiation_monochromator graphite
_diffrn_radiation_source 'Enhance (Mo) x-ray Source'
_diffrn_radiation_type 'Mo K\a'
_diffrn_radiation_wavelength 0.7107
_diffrn_reflns_av_R_equivalents 0.0862
_diffrn_reflns_av_sigmaI/netI 0.0813
_diffrn_reflns_limit_h_max 10
_diffrn_reflns_limit_h_min -10
_diffrn_reflns_limit_k_max 24
_diffrn_reflns_limit_k_min -24
_diffrn_reflns_limit_l_max 15
_diffrn_reflns_limit_l_min -15
_diffrn_reflns_number 11882
_diffrn_reflns_theta_full 24.99
_diffrn_reflns_theta_max 24.99
_diffrn_reflns_theta_min 2.79
_exptl_absorpt_coefficient_mu 0.949
_exptl_absorpt_correction_T_max 1.00000
_exptl_absorpt_correction_T_min 0.24655
_exptl_absorpt_correction_type multi-scan
_exptl_absorpt_process_details
;
CrysAlisPro, Agilent Technologies,
Version 1.171.35.21 (release 20-01-2012 CrysAlis171 .NET)
(compiled Jan 23 2012,18:06:46)
empirical absorption correction using spherical harmonics,
 implemented in SCALE3 ABSPACK scaling algorithm.
;
_exptl_crystal_colour teal
_exptl_crystal_density_diffrn 1.299
_exptl_crystal_description block
_exptl_crystal_F_000 956
_exptl_crystal_size_max 0.33
_exptl_crystal_size_mid 0.16
_exptl_crystal_size_min 0.12
_platon_squeeze_details
;
;
_refine_diff_density_max 2.383
_refine_diff_density_min -0.753
_refine_diff_density_rms 0.205
_refine_ls_extinction_method none
_refine_ls_goodness_of_fit_ref 1.548
_refine_ls_hydrogen_treatment mixed
_refine_ls_matrix_type full
_refine_ls_number_parameters 126
_refine_ls_number_reflns 2159
_refine_ls_number_restraints 2
_refine_ls_restrained_S_all 1.562
_refine_ls_R_factor_all 0.2551
_refine_ls_R_factor_gt 0.1937
_refine_ls_shift/su_max 0.000
_refine_ls_shift/su_mean 0.000
_refine_ls_structure_factor_coef Fsqd
_refine_ls_weighting_details 'calc w=1/[\s^2^(Fo^2^)+(0.2000P)^2^+0.0000P] where P=(Fo^2^+2Fc^2^)/3'
_refine_ls_weighting_scheme calc
_refine_ls_wR_factor_gt 0.4670
_refine_ls_wR_factor_ref 0.4948
_reflns_number_gt 1133
_reflns_number_total 2159
_reflns_threshold_expression >2sigma(I)
_cod_data_source_file ja4032049_si_002_3.cif
_cod_data_source_block '[Cu(bcppm)H2O]-heated'
_cod_database_code 4120102

loop_
_symmetry_equiv_pos_as_xyz
'x, y, z'
'-x+1/2, -y, z+1/2'
'x+1/2, -y+1/2, -z+1/2'
'-x, y+1/2, -z'
'-x, -y, -z'
'x-1/2, y, -z-1/2'
'-x-1/2, y-1/2, z-1/2'
'x, -y-1/2, z'

loop_
_atom_site_label
_atom_site_type_symbol
_atom_site_fract_x
_atom_site_fract_y
_atom_site_fract_z
_atom_site_U_iso_or_equiv
_atom_site_adp_type
_atom_site_occupancy
_atom_site_symmetry_multiplicity
_atom_site_calc_flag
_atom_site_refinement_flags
Cu1 Cu 0.6500(4) 0.2500 0.7354(2) 0.0884(15) Uani 1 2 d S
C1 C 0.400(4) 0.2500 0.536(2) 0.168(14) Uani 1 2 d S
H1A H 0.3259 0.2500 0.5932 0.202 Uiso 1 2 calc SR
H1B H 0.3454 0.2500 0.4702 0.202 Uiso 1 2 calc SR
N11 N 0.5189(12) 0.1932(3) 0.5447(8) 0.130(5) Uani 1 1 d G
N12 N 0.6036(11) 0.1842(3) 0.6328(7) 0.138(6) Uani 1 1 d G
C13 C 0.6802(10) 0.1260(3) 0.6240(5) 0.142(8) Uani 1 1 d G
H13 H 0.7467 0.1078 0.6733 0.170 Uiso 1 1 calc R
C14 C 0.6428(8) 0.0990(2) 0.5304(6) 0.145(8) Uani 1 1 d G
C15 C 0.5431(11) 0.1406(3) 0.4814(7) 0.138(7) Uani 1 1 d G
H15 H 0.4991 0.1341 0.4161 0.165 Uiso 1 1 calc R
C21 C 0.675(3) 0.0339(8) 0.4901(19) 0.147(8) Uani 1 1 d .
C22 C 0.803(3) 0.0064(8) 0.5347(18) 0.157(9) Uani 1 1 d .
H22 H 0.8492 0.0268 0.5916 0.188 Uiso 1 1 calc R
C23 C 0.862(3) -0.0489(8) 0.4984(18) 0.148(9) Uani 1 1 d .
H23 H 0.9518 -0.0655 0.5288 0.178 Uiso 1 1 calc R
C24 C 0.7976(12) -0.0821(4) 0.4195(9) 0.168(10) Uani 1 1 d G
C25 C 0.6740(12) -0.0551(4) 0.3715(8) 0.130(7) Uani 1 1 d G
H25 H 0.6199 -0.0759 0.3182 0.157 Uiso 1 1 calc R
C26 C 0.637(3) 0.0034(8) 0.4072(19) 0.188(13) Uani 1 1 d .
H26 H 0.5708 0.0270 0.3639 0.225 Uiso 1 1 calc R
C27 C 0.8556(16) -0.1411(7) 0.3702(16) 0.096(6) Uani 1 1 d .
O28 O 0.7872(18) -0.1799(5) 0.3284(10) 0.130(5) Uani 1 1 d .
O29 O 0.9778(17) -0.1503(5) 0.3939(12) 0.228(10) Uani 1 1 d G
O30 O 0.8995(14) 0.2500(7) 0.6928(11) 0.168(11) Uani 1 2 d SGD
H30A H 0.9050 0.2874 0.6468 0.201 Uiso 0.50 1 d PGD
H30B H 0.9048 0.2119 0.6468 0.201 Uiso 0.50 1 d PGD

loop_
_atom_site_aniso_label
_atom_site_aniso_U_11
_atom_site_aniso_U_22
_atom_site_aniso_U_33
_atom_site_aniso_U_23
_atom_site_aniso_U_13
_atom_site_aniso_U_12
Cu1 0.152(3) 0.0155(12) 0.097(2) 0.000 0.0108(16) 0.000
C1 0.34(4) 0.030(11) 0.13(2) 0.000 0.05(2) 0.000
N11 0.217(16) 0.028(6) 0.145(12) -0.004(6) -0.007(12) 0.027(8)
N12 0.199(17) 0.047(8) 0.169(15) 0.028(9) -0.006(12) -0.021(8)
C13 0.31(3) 0.032(7) 0.082(10) -0.004(7) 0.029(14) -0.009(10)
C14 0.27(3) 0.038(8) 0.123(15) -0.003(10) -0.006(15) -0.014(11)
C15 0.24(2) 0.024(7) 0.147(15) -0.013(8) -0.004(15) 0.007(10)
C21 0.25(2) 0.041(9) 0.147(17) 0.018(11) -0.028(18) -0.007(12)
C22 0.28(3) 0.042(9) 0.151(19) -0.018(11) -0.054(19) 0.002(13)
C23 0.22(2) 0.055(10) 0.168(18) -0.056(12) 0.060(16) -0.014(11)
C24 0.20(2) 0.046(10) 0.26(3) -0.057(14) 0.03(2) -0.023(12)
C25 0.195(19) 0.044(9) 0.153(16) 0.008(10) -0.043(14) 0.035(10)
C26 0.36(4) 0.039(9) 0.16(2) -0.022(11) -0.12(2) 0.001(13)
C27 0.049(7) 0.047(8) 0.192(17) -0.060(10) 0.017(11) -0.024(7)
O28 0.219(14) 0.032(5) 0.139(10) 0.010(6) 0.032(10) 0.011(7)
O29 0.186(15) 0.139(14) 0.36(3) -0.176(16) 0.031(19) -0.053(13)
O30 0.37(3) 0.025(7) 0.108(11) 0.000 -0.016(15) 0.000

loop_
_atom_type_symbol
_atom_type_description
_atom_type_scat_dispersion_real
_atom_type_scat_dispersion_imag
_atom_type_scat_source
C C 0.0033 0.0016 'International Tables Vol C Tables 4.2.6.8 and 6.1.1.4'
H H 0.0000 0.0000 'International Tables Vol C Tables 4.2.6.8 and 6.1.1.4'
Cu Cu 0.3201 1.2651 'International Tables Vol C Tables 4.2.6.8 and 6.1.1.4'
N N 0.0061 0.0033 'International Tables Vol C Tables 4.2.6.8 and 6.1.1.4'
O O 0.0106 0.0060 'International Tables Vol C Tables 4.2.6.8 and 6.1.1.4'

loop_
_geom_angle_atom_site_label_1
_geom_angle_atom_site_label_2
_geom_angle_atom_site_label_3
_geom_angle
_geom_angle_site_symmetry_1
_geom_angle_site_symmetry_3
N12 Cu1 N12 88.3(6) 8_565 .
N12 Cu1 O28 173.9(6) 8_565 2_655
N12 Cu1 O28 88.3(4) . 2_655
N12 Cu1 O28 88.3(5) 8_565 7_766
N12 Cu1 O28 173.9(5) . 7_766
O28 Cu1 O28 94.7(6) 2_655 7_766
N12 Cu1 O30 91.9(5) 8_565 .
N12 Cu1 O30 91.9(5) . .
O28 Cu1 O30 83.2(6) 2_655 .
O28 Cu1 O30 83.2(5) 7_766 .
N12 Cu1 O30 94.5(6) 8_565 6_557
N12 Cu1 O30 94.5(5) . 6_557
O28 Cu1 O30 90.9(5) 2_655 6_557
O28 Cu1 O30 90.9(5) 7_766 6_557
O30 Cu1 O30 171.1(4) . 6_557
N11 C1 N11 96(2) . 8_565
N11 C1 H1A 112.5 . .
N11 C1 H1A 112.5 8_565 .
N11 C1 H1B 112.5 . .
N11 C1 H1B 112.5 8_565 .
H1A C1 H1B 110.0 . .
N12 N11 C15 108.0 . .
N12 N11 C1 121.1(12) . .
C15 N11 C1 130.2(12) . .
C13 N12 N11 108.0 . .
C13 N12 Cu1 124.2(4) . .
N11 N12 Cu1 126.1(4) . .
N12 C13 C14 108.0 . .
N12 C13 H13 126.0 . .
C14 C13 H13 126.0 . .
C15 C14 C13 108.0 . .
C15 C14 C21 121.7(10) . .
C13 C14 C21 129.6(10) . .
C14 C15 N11 108.0 . .
C14 C15 H15 126.0 . .
N11 C15 H15 126.0 . .
C26 C21 C22 111(2) . .
C26 C21 C14 134(2) . .
C22 C21 C14 112.5(18) . .
C23 C22 C21 121(2) . .
C23 C22 H22 119.5 . .
C21 C22 H22 119.5 . .
C22 C23 C24 122(2) . .
C22 C23 H23 118.8 . .
C24 C23 H23 118.8 . .
C23 C24 C25 118.0(10) . .
C23 C24 C27 127.3(13) . .
C25 C24 C27 114.3(9) . .
C26 C25 C24 113.6(10) . .
C26 C25 H25 123.2 . .
C24 C25 H25 123.2 . .
C21 C26 C25 132(2) . .
C21 C26 H26 114.0 . .
C25 C26 H26 114.0 . .
O29 C27 O28 120.8(15) . .
O29 C27 C24 110.3(13) . .
O28 C27 C24 127.6(12) . .
C27 O28 Cu1 131.7(13) . 2_654
Cu1 O30 Cu1 142.6(7) . 6_657
Cu1 O30 H30A 101.4 . .
Cu1 O30 H30A 101.3 6_657 .
Cu1 O30 H30B 101.2 . .
Cu1 O30 H30B 101.3 6_657 .
H30A O30 H30B 104.5 . .

loop_
_geom_bond_atom_site_label_1
_geom_bond_atom_site_label_2
_geom_bond_distance
_geom_bond_site_symmetry_2
Cu1 N12 1.959(10) 8_565
Cu1 N12 1.959(8) .
Cu1 O28 1.977(11) 2_655
Cu1 O28 1.977(11) 7_766
Cu1 O30 2.265(13) .
Cu1 O30 2.40(2) 6_557
C1 N11 1.58(3) .
C1 N11 1.58(3) 8_565
C1 H1A 0.9900 .
C1 H1B 0.9900 .
N11 N12 1.387(2) .
N11 C15 1.388(2) .
N12 C13 1.387(2) .
C13 C14 1.388(2) .
C13 H13 0.9500 .
C14 C15 1.387(2) .
C14 C21 1.48(2) .
C15 H15 0.9500 .
C21 C26 1.30(3) .
C21 C22 1.39(3) .
C22 C23 1.35(2) .
C22 H22 0.9500 .
C23 C24 1.37(2) .
C23 H23 0.9500 .
C24 C25 1.375(2) .
C24 C27 1.475(16) .
C25 C26 1.34(2) .
C25 H25 0.9500 .
C26 H26 0.9500 .
C27 O29 1.135(17) .
C27 O28 1.144(17) .
O28 Cu1 1.977(11) 2_654
O30 Cu1 2.397(11) 6_657
O30 H30A 0.9828 .
O30 H30B 0.9943 .

loop_
_geom_torsion_atom_site_label_1
_geom_torsion_atom_site_label_2
_geom_torsion_atom_site_label_3
_geom_torsion_atom_site_label_4
_geom_torsion
_geom_torsion_site_symmetry_1
_geom_torsion_site_symmetry_4
N11 C1 N11 N12 64.1(17) 8_565 .
N11 C1 N11 C15 -126.9(10) 8_565 .
C15 N11 N12 C13 0.0 . .
C1 N11 N12 C13 171.2(12) . .
C15 N11 N12 Cu1 165.7(5) . .
C1 N11 N12 Cu1 -23.1(13) . .
N12 Cu1 N12 C13 143.7(2) 8_565 .
O28 Cu1 N12 C13 -31.2(6) 2_655 .
O28 Cu1 N12 C13 88(4) 7_766 .
O30 Cu1 N12 C13 51.9(5) . .
O30 Cu1 N12 C13 -121.9(5) 6_557 .
N12 Cu1 N12 N11 -19.7(6) 8_565 .
O28 Cu1 N12 N11 165.4(7) 2_655 .
O28 Cu1 N12 N11 -76(5) 7_766 .
O30 Cu1 N12 N11 -111.5(4) . .
O30 Cu1 N12 N11 74.6(6) 6_557 .
N11 N12 C13 C14 0.0 . .
Cu1 N12 C13 C14 -166.0(4) . .
N12 C13 C14 C15 0.0 . .
N12 C13 C14 C21 -170.2(13) . .
C13 C14 C15 N11 0.0 . .
C21 C14 C15 N11 171.2(12) . .
N12 N11 C15 C14 0.0 . .
C1 N11 C15 C14 -170.1(14) . .
C15 C14 C21 C26 6(4) . .
C13 C14 C21 C26 175(2) . .
C15 C14 C21 C22 165.4(15) . .
C13 C14 C21 C22 -26(3) . .
C26 C21 C22 C23 -7(3) . .
C14 C21 C22 C23 -171(2) . .
C21 C22 C23 C24 -3(4) . .
C22 C23 C24 C25 5(3) . .
C22 C23 C24 C27 176.8(19) . .
C23 C24 C25 C26 3.0(19) . .
C27 C24 C25 C26 -170.2(18) . .
C22 C21 C26 C25 17(4) . .
C14 C21 C26 C25 177(2) . .
C24 C25 C26 C21 -16(4) . .
C23 C24 C27 O29 -13(3) . .
C25 C24 C27 O29 159.3(14) . .
C23 C24 C27 O28 153.8(19) . .
C25 C24 C27 O28 -34(3) . .
O29 C27 O28 Cu1 -29(3) . 2_654
C24 C27 O28 Cu1 165.0(13) . 2_654
N12 Cu1 O30 Cu1 135.8(13) 8_565 6_657
N12 Cu1 O30 Cu1 -135.8(9) . 6_657
O28 Cu1 O30 Cu1 -47.8(10) 2_655 6_657
O28 Cu1 O30 Cu1 47.8(10) 7_766 6_657
O30 Cu1 O30 Cu1 0(4) 6_557 6_657

loop_
_platon_squeeze_void_nr
_platon_squeeze_void_average_x
_platon_squeeze_void_average_y
_platon_squeeze_void_average_z
_platon_squeeze_void_volume
_platon_squeeze_void_count_electrons
1 0.010 0.250 0.250 387.2 14.0
2 -0.036 0.750 0.750 387.3 14.5
